data_2109056
loop_
_publ_author_name
'Ragusa, Arianna C.'
'Peloquin, Andrew J.'
'Shahani, Marjan M.'
'Dowling, Keri N.'
'Golen, James A.'
'McMillen, Colin D.'
'Rabinovich, Daniel'
'Pennington, William T.'

_publ_section_title
;
 Heterocyclic 1,3-diazepine-based thiones and selones as versatile
 halogen-bond acceptors
;
_journal_coeditor_code RM5061
_journal_issue 5
_journal_name_full 'Acta Crystallographica Section B'
_journal_page_first
;
;
_journal_paper_doi 10.1107/S2052520622008150
_journal_volume 78
_journal_year 2022
_chemical_formula_moiety 'C6 F4 I2, C23 H30 N2 S'
_chemical_formula_sum 'C29 H30 F4 I2 N2 S'
_chemical_formula_weight 768.41
_space_group_crystal_system orthorhombic
_space_group_IT_number 33
_space_group_name_Hall 'P 2c -2n'
_space_group_name_H-M_alt 'P n a 21'
_atom_sites_solution_hydrogens geom
_atom_sites_solution_primary dual
_atom_sites_solution_secondary difmap
_audit_creation_date 2021-11-01
_audit_creation_method
;
Olex2 1.5
(compiled 2021.10.07 svn.r9718050b for OlexSys, GUI svn.r6410)
;
_cell_angle_alpha 90
_cell_angle_beta 90
_cell_angle_gamma 90
_cell_formula_units_Z 4
_cell_length_a 7.6668(5)
_cell_length_b 16.8546(11)
_cell_length_c 22.3786(15)
_cell_measurement_reflns_used 9353
_cell_measurement_temperature 100.0
_cell_measurement_theta_max 28.35
_cell_measurement_theta_min 2.92
_cell_volume 2891.8(3)
_computing_cell_refinement 'SAINT V8.38A (Bruker AXS Inc., 2017)'
_computing_data_collection 'APEX3 v2017.3-0 (Bruker AXS Inc., 2017)'
_computing_data_reduction 'SAINT V8.38A (Bruker AXS Inc., 2017)'
_computing_molecular_graphics 'Mercury (Macrae <i>et al.</i>, 2008)'
_computing_publication_material 'Olex2 1.5 (Dolomanov <i>et al.</i>, 2009)'
_computing_structure_refinement 'SHELXL 2018/3 (Sheldrick, 2015<i>b</i>)'
_computing_structure_solution 'SHELXT 2018/2 (Sheldrick, 2015<i>a</i>)'
_diffrn_ambient_temperature 100.0
_diffrn_measured_fraction_theta_full 0.997
_diffrn_measured_fraction_theta_max 0.996
_diffrn_measurement_device_type 'Bruker D8 Venture Photon 2'
_diffrn_measurement_method '\f and \w scans'
_diffrn_radiation_type MoK\a
_diffrn_radiation_wavelength 0.71073
_diffrn_reflns_av_R_equivalents 0.0438
_diffrn_reflns_av_unetI/netI 0.0275
_diffrn_reflns_Laue_measured_fraction_full 0.997
_diffrn_reflns_Laue_measured_fraction_max 0.996
_diffrn_reflns_limit_h_max 10
_diffrn_reflns_limit_h_min -10
_diffrn_reflns_limit_k_max 22
_diffrn_reflns_limit_k_min -22
_diffrn_reflns_limit_l_max 29
_diffrn_reflns_limit_l_min -29
_diffrn_reflns_number 50096
_diffrn_reflns_point_group_measured_fraction_full 0.996
_diffrn_reflns_point_group_measured_fraction_max 0.993
_diffrn_reflns_theta_full 25.242
_diffrn_reflns_theta_max 28.360
_diffrn_reflns_theta_min 2.919
_diffrn_source 'Incoatec I\mS'
_diffrn_source_current 1.0
_diffrn_source_power 0.05
_diffrn_source_voltage 50.0
_diffrn_standards_number 0
_exptl_absorpt_coefficient_mu 2.295
_exptl_absorpt_correction_T_max 0.7457
_exptl_absorpt_correction_T_min 0.6213
_exptl_absorpt_correction_type multi-scan
_exptl_absorpt_process_details 'SADABS v2016/2 (Bruker AXS Inc., 2017)'
_exptl_crystal_colour colourless
_exptl_crystal_colour_primary colourless
_exptl_crystal_density_diffrn 1.765
_exptl_crystal_density_meas ?
_exptl_crystal_density_method 'not measured'
_exptl_crystal_description needle
_exptl_crystal_F_000 1504
_exptl_crystal_size_max 0.221
_exptl_crystal_size_mid 0.072
_exptl_crystal_size_min 0.067
_exptl_transmission_factor_max 'not measured'
_exptl_transmission_factor_min 'not measured'
_refine_diff_density_max 0.768
_refine_diff_density_min -0.696
_refine_diff_density_rms 0.078
_refine_ls_abs_structure_details
;
 Flack x determined using 3124 quotients [(I+)-(I-)]/[(I+)+(I-)]
 (Parsons, Flack and Wagner, Acta Cryst. B69 (2013) 249-259).
;
_refine_ls_abs_structure_Flack -0.025(7)
_refine_ls_extinction_method none
_refine_ls_goodness_of_fit_ref 1.104
_refine_ls_hydrogen_treatment constr
_refine_ls_matrix_type full
_refine_ls_number_parameters 349
_refine_ls_number_reflns 7186
_refine_ls_number_restraints 1
_refine_ls_restrained_S_all 1.104
_refine_ls_R_factor_all 0.0288
_refine_ls_R_factor_gt 0.0253
_refine_ls_shift/su_max 0.002
_refine_ls_shift/su_mean 0.000
_refine_ls_structure_factor_coef Fsqd
_refine_ls_weighting_details 'w=1/[\s^2^(Fo^2^)+(0.0178P)^2^+2.9992P] where P=(Fo^2^+2Fc^2^)/3'
_refine_ls_weighting_scheme calc
_refine_ls_wR_factor_gt 0.0554
_refine_ls_wR_factor_ref 0.0583
_reflns_Friedel_coverage 0.945
_reflns_Friedel_fraction_full 0.995
_reflns_Friedel_fraction_max 0.990
_reflns_number_gt 6786
_reflns_number_total 7186
_reflns_threshold_expression 'I > 2\s(I)'
_cod_data_source_file rm5061sup1.cif
_cod_data_source_block SDiazMesS_12F4DIB
_cod_depositor_comments
;
The following automatic conversions were performed:

data item '_exptl_crystal_density_meas' value 'not measured' was
changed to '?' -- the value is perceived as not measured.

Automatic conversion script
Id: cif_fix_values 7556 2019-12-06 15:28:31Z antanas 
;
_cod_database_code 2109056
_shelx_shelxl_version_number 2016/6
_shelx_space_group_comment
;
The symmetry employed for this shelxl refinement is uniquely defined
by the following loop, which should always be used as a source of
symmetry information in preference to the above space-group names.
They are only intended as comments.
;
_shelx_estimated_absorpt_t_max 0.861
_shelx_estimated_absorpt_t_min 0.631
_olex2_refinement_description
;
1. Fixed Uiso
 At 1.2 times of:
  All C(H) groups, All C(H,H) groups
 At 1.5 times of:
  All C(H,H,H) groups
2.a Secondary CH2 refined with riding coordinates:
 C2(H2A,H2B), C3(H3A,H3B), C4(H4A,H4B), C5(H5A,H5B)
2.b Aromatic/amide H refined with riding coordinates:
 C8(H8), C10(H10), C17(H17), C19(H19)
2.c Idealised Me refined as rotating group:
 C12(H12A,H12B,H12C), C13(H13A,H13B,H13C), C14(H14A,H14B,H14C), C21(H21A,H21B,
 H21C), C22(H22A,H22B,H22C), C23(H23A,H23B,H23C)
;
_olex2_submission_special_instructions 'No special instructions were received'

loop_
_space_group_symop_operation_xyz
'x, y, z'
'-x, -y, z+1/2'
'x+1/2, -y+1/2, z'
'-x+1/2, y+1/2, z+1/2'

loop_
_atom_site_label
_atom_site_type_symbol
_atom_site_fract_x
_atom_site_fract_y
_atom_site_fract_z
_atom_site_U_iso_or_equiv
_atom_site_adp_type
_atom_site_occupancy
_atom_site_site_symmetry_order
_atom_site_calc_flag
_atom_site_refinement_flags_posn
_atom_site_refinement_flags_adp
_atom_site_refinement_flags_occupancy
_atom_site_disorder_assembly
_atom_site_disorder_group
I1 I 0.76980(3) 0.62670(2) 0.46051(2) 0.02765(7) Uani 1 1 d . . . . .
I2 I 0.97868(5) 0.51579(2) 0.33758(2) 0.04162(10) Uani 1 1 d . . . . .
S1 S 0.60961(14) 0.55911(7) 0.58283(5) 0.0232(2) Uani 1 1 d . . . . .
F1 F 1.1171(5) 0.6411(2) 0.24692(15) 0.0512(9) Uani 1 1 d . . . . .
F2 F 1.1071(5) 0.8009(2) 0.24353(15) 0.0501(9) Uani 1 1 d . . . . .
F3 F 0.9486(4) 0.88308(16) 0.33257(17) 0.0420(8) Uani 1 1 d . . . . .
F4 F 0.8078(4) 0.80691(16) 0.42584(13) 0.0328(6) Uani 1 1 d . . . . .
N1 N 0.3091(5) 0.5365(2) 0.63715(19) 0.0265(8) Uani 1 1 d . . . . .
N2 N 0.3786(5) 0.4428(2) 0.5645(2) 0.0305(9) Uani 1 1 d . . . . .
C1 C 0.4198(6) 0.5102(2) 0.5951(2) 0.0200(9) Uani 1 1 d . . . . .
C2 C 0.1806(8) 0.4819(4) 0.6655(3) 0.0432(14) Uani 1 1 d . . . . .
H2A H 0.229976 0.427654 0.667154 0.052 Uiso 1 1 calc R U . . .
H2B H 0.157212 0.499472 0.706911 0.052 Uiso 1 1 calc R U . . .
C3 C 0.0158(8) 0.4806(4) 0.6313(3) 0.0493(16) Uani 1 1 d . . . . .
H3A H -0.046060 0.531689 0.636781 0.059 Uiso 1 1 calc R U . . .
H3B H -0.060145 0.437740 0.646715 0.059 Uiso 1 1 calc R U . . .
C4 C 0.0508(7) 0.4673(4) 0.5657(3) 0.0431(14) Uani 1 1 d . . . . .
H4A H 0.080531 0.518610 0.546703 0.052 Uiso 1 1 calc R U . . .
H4B H -0.056322 0.446880 0.546392 0.052 Uiso 1 1 calc R U . . .
C5 C 0.2001(8) 0.4085(4) 0.5554(3) 0.0487(15) Uani 1 1 d . . . . .
H5A H 0.185025 0.362981 0.582901 0.058 Uiso 1 1 calc R U . . .
H5B H 0.191928 0.387880 0.514045 0.058 Uiso 1 1 calc R U . . .
C6 C 0.3364(6) 0.6117(3) 0.6666(2) 0.0232(9) Uani 1 1 d . . . . .
C7 C 0.4201(6) 0.6116(3) 0.7220(2) 0.0224(9) Uani 1 1 d . . . . .
C8 C 0.4381(6) 0.6831(3) 0.7517(2) 0.0237(9) Uani 1 1 d . . . . .
H8 H 0.492427 0.683636 0.789888 0.028 Uiso 1 1 calc R U . . .
C9 C 0.3790(5) 0.7543(3) 0.72750(19) 0.0215(8) Uani 1 1 d . . . . .
C10 C 0.2966(6) 0.7529(3) 0.6722(2) 0.0233(9) Uani 1 1 d . . . . .
H10 H 0.255033 0.800920 0.655168 0.028 Uiso 1 1 calc R U . . .
C11 C 0.2742(6) 0.6814(3) 0.6412(2) 0.0240(9) Uani 1 1 d . . . . .
C12 C 0.4979(7) 0.5365(3) 0.7482(2) 0.0328(11) Uani 1 1 d . . . . .
H12A H 0.566656 0.549750 0.783683 0.049 Uiso 1 1 calc R U . . .
H12B H 0.573296 0.511151 0.718387 0.049 Uiso 1 1 calc R U . . .
H12C H 0.403853 0.499932 0.759285 0.049 Uiso 1 1 calc R U . . .
C13 C 0.4087(7) 0.8325(3) 0.7592(2) 0.0290(10) Uani 1 1 d . . . . .
H13A H 0.355962 0.830439 0.799039 0.043 Uiso 1 1 calc R U . . .
H13B H 0.355066 0.875461 0.736079 0.043 Uiso 1 1 calc R U . . .
H13C H 0.534227 0.842229 0.762911 0.043 Uiso 1 1 calc R U . . .
C14 C 0.1852(7) 0.6816(3) 0.5808(2) 0.0359(11) Uani 1 1 d . . . . .
H14A H 0.265106 0.660354 0.550567 0.054 Uiso 1 1 calc R U . . .
H14B H 0.152644 0.736009 0.570130 0.054 Uiso 1 1 calc R U . . .
H14C H 0.080179 0.648495 0.582509 0.054 Uiso 1 1 calc R U . . .
C15 C 0.5100(6) 0.4061(3) 0.5274(2) 0.0246(9) Uani 1 1 d . . . . .
C16 C 0.5122(6) 0.4250(3) 0.4669(2) 0.0298(10) Uani 1 1 d . . . . .
C17 C 0.6364(8) 0.3875(3) 0.4312(2) 0.0357(12) Uani 1 1 d . . . . .
H17 H 0.641079 0.400304 0.389903 0.043 Uiso 1 1 calc R U . . .
C18 C 0.7511(7) 0.3334(3) 0.4533(3) 0.0339(12) Uani 1 1 d . . . . .
C19 C 0.7444(7) 0.3146(3) 0.5140(3) 0.0327(11) Uani 1 1 d . . . . .
H19 H 0.823037 0.276326 0.529601 0.039 Uiso 1 1 calc R U . . .
C20 C 0.6242(7) 0.3511(3) 0.5523(2) 0.0262(10) Uani 1 1 d . . . . .
C21 C 0.3875(9) 0.4837(3) 0.4399(3) 0.0436(14) Uani 1 1 d . . . . .
H21A H 0.269598 0.461286 0.439790 0.065 Uiso 1 1 calc R U . . .
H21B H 0.423136 0.495468 0.398751 0.065 Uiso 1 1 calc R U . . .
H21C H 0.388556 0.532697 0.463461 0.065 Uiso 1 1 calc R U . . .
C22 C 0.8837(10) 0.2938(4) 0.4130(3) 0.0569(18) Uani 1 1 d . . . . .
H22A H 0.848212 0.300223 0.371173 0.085 Uiso 1 1 calc R U . . .
H22B H 0.890619 0.237185 0.422639 0.085 Uiso 1 1 calc R U . . .
H22C H 0.998228 0.318399 0.418976 0.085 Uiso 1 1 calc R U . . .
C23 C 0.6163(8) 0.3323(3) 0.6176(2) 0.0380(12) Uani 1 1 d . . . . .
H23A H 0.716140 0.298929 0.628511 0.057 Uiso 1 1 calc R U . . .
H23B H 0.507779 0.303869 0.626396 0.057 Uiso 1 1 calc R U . . .
H23C H 0.620007 0.381638 0.640710 0.057 Uiso 1 1 calc R U . . .
C24 C 0.8881(6) 0.6816(3) 0.3862(2) 0.0245(9) Uani 1 1 d . . . . .
C25 C 0.9652(6) 0.6393(3) 0.3394(3) 0.0286(9) Uani 1 1 d . . . . .
C26 C 1.0380(7) 0.6802(4) 0.2921(2) 0.0347(12) Uani 1 1 d . . . . .
C27 C 1.0339(7) 0.7622(4) 0.2899(2) 0.0349(12) Uani 1 1 d . . . . .
C28 C 0.9552(6) 0.8040(3) 0.3352(3) 0.0304(10) Uani 1 1 d . . . . .
C29 C 0.8843(6) 0.7634(3) 0.3828(2) 0.0263(9) Uani 1 1 d . . . . .

loop_
_atom_site_aniso_label
_atom_site_aniso_U_11
_atom_site_aniso_U_22
_atom_site_aniso_U_33
_atom_site_aniso_U_23
_atom_site_aniso_U_13
_atom_site_aniso_U_12
I1 0.02956(14) 0.02609(13) 0.02730(13) 0.00388(13) -0.00535(16) -0.00367(11)
I2 0.0456(2) 0.03001(16) 0.0492(2) -0.01082(18) -0.01249(18) 0.00803(14)
S1 0.0195(5) 0.0228(5) 0.0272(5) -0.0038(4) 0.0023(4) -0.0043(4)
F1 0.055(2) 0.066(2) 0.0320(17) -0.0162(17) 0.0085(15) 0.0002(18)
F2 0.053(2) 0.070(2) 0.0273(16) 0.0126(16) 0.0003(15) -0.0194(19)
F3 0.0516(19) 0.0291(14) 0.0452(19) 0.0117(15) -0.0098(16) -0.0074(13)
F4 0.0375(16) 0.0265(14) 0.0343(16) -0.0042(12) 0.0019(13) -0.0003(12)
N1 0.0236(19) 0.0231(19) 0.033(2) -0.0065(16) 0.0090(16) -0.0070(15)
N2 0.0211(19) 0.029(2) 0.042(2) -0.0102(18) 0.0062(17) -0.0035(16)
C1 0.018(2) 0.0169(19) 0.025(2) 0.0050(16) -0.0025(16) 0.0008(15)
C2 0.040(3) 0.042(3) 0.048(3) 0.000(3) 0.009(3) -0.009(3)
C3 0.033(3) 0.049(4) 0.065(4) -0.001(3) 0.006(3) 0.001(3)
C4 0.028(3) 0.037(3) 0.065(4) -0.006(3) -0.008(3) 0.000(2)
C5 0.036(3) 0.041(3) 0.070(4) -0.013(3) -0.002(3) -0.008(3)
C6 0.023(2) 0.022(2) 0.025(2) -0.0035(17) 0.0050(17) -0.0039(17)
C7 0.025(2) 0.021(2) 0.021(2) 0.0036(16) 0.0059(17) 0.0015(17)
C8 0.025(2) 0.029(2) 0.018(2) 0.0001(17) -0.0009(16) 0.0015(18)
C9 0.019(2) 0.024(2) 0.021(2) -0.0038(17) 0.0032(16) 0.0004(16)
C10 0.022(2) 0.025(2) 0.023(2) 0.0019(18) 0.0049(17) 0.0053(17)
C11 0.020(2) 0.031(2) 0.021(2) -0.0008(18) -0.0005(17) 0.0016(18)
C12 0.039(3) 0.025(2) 0.035(3) 0.010(2) 0.003(2) 0.005(2)
C13 0.030(2) 0.024(2) 0.034(3) -0.0079(19) -0.001(2) 0.0003(19)
C14 0.039(3) 0.040(3) 0.029(2) -0.002(2) -0.008(2) 0.009(2)
C15 0.027(2) 0.018(2) 0.029(2) -0.0069(17) 0.0021(18) -0.0045(17)
C16 0.037(2) 0.021(2) 0.032(3) -0.003(2) -0.007(2) -0.0034(17)
C17 0.060(4) 0.025(2) 0.022(2) -0.0034(19) 0.003(2) -0.008(2)
C18 0.042(3) 0.025(2) 0.035(3) -0.006(2) 0.014(2) 0.0017(19)
C19 0.035(3) 0.021(2) 0.042(3) -0.005(2) 0.000(2) 0.005(2)
C20 0.034(3) 0.020(2) 0.025(2) -0.0005(17) 0.0059(19) -0.0043(18)
C21 0.050(3) 0.033(3) 0.048(3) -0.001(2) -0.021(3) 0.000(2)
C22 0.071(5) 0.045(4) 0.055(4) -0.006(3) 0.027(4) 0.011(3)
C23 0.051(3) 0.033(3) 0.030(3) 0.004(2) 0.002(2) -0.005(2)
C24 0.026(2) 0.025(2) 0.023(2) 0.0032(18) -0.0068(18) -0.0027(18)
C25 0.027(2) 0.031(2) 0.028(2) -0.001(2) -0.008(2) 0.0016(18)
C26 0.034(3) 0.049(3) 0.022(2) -0.007(2) -0.004(2) 0.000(2)
C27 0.036(3) 0.046(3) 0.023(2) 0.008(2) -0.007(2) -0.011(2)
C28 0.029(2) 0.030(2) 0.033(2) 0.009(2) -0.011(2) -0.0037(18)
C29 0.024(2) 0.027(2) 0.027(2) 0.0002(19) -0.0035(18) -0.0018(18)

loop_
_atom_type_symbol
_atom_type_description
_atom_type_scat_dispersion_real
_atom_type_scat_dispersion_imag
_atom_type_scat_source
C C 0.0033 0.0016 'International Tables Vol C Tables 4.2.6.8 and 6.1.1.4'
H H 0.0000 0.0000 'International Tables Vol C Tables 4.2.6.8 and 6.1.1.4'
F F 0.0171 0.0103 'International Tables Vol C Tables 4.2.6.8 and 6.1.1.4'
I I -0.4742 1.8119 'International Tables Vol C Tables 4.2.6.8 and 6.1.1.4'
N N 0.0061 0.0033 'International Tables Vol C Tables 4.2.6.8 and 6.1.1.4'
S S 0.1246 0.1234 'International Tables Vol C Tables 4.2.6.8 and 6.1.1.4'

loop_
_geom_angle_atom_site_label_1
_geom_angle_atom_site_label_2
_geom_angle_atom_site_label_3
_geom_angle
_geom_angle_site_symmetry_1
_geom_angle_site_symmetry_3
_geom_angle_publ_flag
C1 N1 C2 120.8(4) . . ?
C1 N1 C6 121.2(4) . . ?
C6 N1 C2 116.4(4) . . ?
C1 N2 C5 127.0(4) . . ?
C1 N2 C15 119.0(4) . . ?
C15 N2 C5 113.1(4) . . ?
N1 C1 S1 119.7(3) . . ?
N1 C1 N2 118.7(4) . . ?
N2 C1 S1 121.6(3) . . ?
N1 C2 H2A 109.5 . . ?
N1 C2 H2B 109.5 . . ?
H2A C2 H2B 108.1 . . ?
C3 C2 N1 110.8(5) . . ?
C3 C2 H2A 109.5 . . ?
C3 C2 H2B 109.5 . . ?
C2 C3 H3A 109.5 . . ?
C2 C3 H3B 109.5 . . ?
C2 C3 C4 110.7(5) . . ?
H3A C3 H3B 108.1 . . ?
C4 C3 H3A 109.5 . . ?
C4 C3 H3B 109.5 . . ?
C3 C4 H4A 109.2 . . ?
C3 C4 H4B 109.2 . . ?
C3 C4 C5 112.1(6) . . ?
H4A C4 H4B 107.9 . . ?
C5 C4 H4A 109.2 . . ?
C5 C4 H4B 109.2 . . ?
N2 C5 C4 114.3(5) . . ?
N2 C5 H5A 108.7 . . ?
N2 C5 H5B 108.7 . . ?
C4 C5 H5A 108.7 . . ?
C4 C5 H5B 108.7 . . ?
H5A C5 H5B 107.6 . . ?
C7 C6 N1 118.1(4) . . ?
C11 C6 N1 120.4(4) . . ?
C11 C6 C7 121.5(4) . . ?
C6 C7 C12 121.6(4) . . ?
C8 C7 C6 118.2(4) . . ?
C8 C7 C12 120.2(4) . . ?
C7 C8 H8 119.0 . . ?
C7 C8 C9 122.1(4) . . ?
C9 C8 H8 119.0 . . ?
C8 C9 C13 121.3(4) . . ?
C10 C9 C8 118.7(4) . . ?
C10 C9 C13 120.0(4) . . ?
C9 C10 H10 119.6 . . ?
C9 C10 C11 120.7(4) . . ?
C11 C10 H10 119.6 . . ?
C6 C11 C10 118.9(4) . . ?
C6 C11 C14 121.4(4) . . ?
C10 C11 C14 119.7(4) . . ?
C7 C12 H12A 109.5 . . ?
C7 C12 H12B 109.5 . . ?
C7 C12 H12C 109.5 . . ?
H12A C12 H12B 109.5 . . ?
H12A C12 H12C 109.5 . . ?
H12B C12 H12C 109.5 . . ?
C9 C13 H13A 109.5 . . ?
C9 C13 H13B 109.5 . . ?
C9 C13 H13C 109.5 . . ?
H13A C13 H13B 109.5 . . ?
H13A C13 H13C 109.5 . . ?
H13B C13 H13C 109.5 . . ?
C11 C14 H14A 109.5 . . ?
C11 C14 H14B 109.5 . . ?
C11 C14 H14C 109.5 . . ?
H14A C14 H14B 109.5 . . ?
H14A C14 H14C 109.5 . . ?
H14B C14 H14C 109.5 . . ?
C16 C15 N2 118.1(4) . . ?
C16 C15 C20 122.4(4) . . ?
C20 C15 N2 119.5(4) . . ?
C15 C16 C17 117.5(4) . . ?
C15 C16 C21 122.3(5) . . ?
C17 C16 C21 120.2(5) . . ?
C16 C17 H17 118.7 . . ?
C18 C17 C16 122.6(5) . . ?
C18 C17 H17 118.7 . . ?
C17 C18 C19 118.8(5) . . ?
C17 C18 C22 120.9(6) . . ?
C19 C18 C22 120.3(5) . . ?
C18 C19 H19 119.3 . . ?
C18 C19 C20 121.4(5) . . ?
C20 C19 H19 119.3 . . ?
C15 C20 C19 117.3(4) . . ?
C15 C20 C23 120.6(5) . . ?
C19 C20 C23 122.1(5) . . ?
C16 C21 H21A 109.5 . . ?
C16 C21 H21B 109.5 . . ?
C16 C21 H21C 109.5 . . ?
H21A C21 H21B 109.5 . . ?
H21A C21 H21C 109.5 . . ?
H21B C21 H21C 109.5 . . ?
C18 C22 H22A 109.5 . . ?
C18 C22 H22B 109.5 . . ?
C18 C22 H22C 109.5 . . ?
H22A C22 H22B 109.5 . . ?
H22A C22 H22C 109.5 . . ?
H22B C22 H22C 109.5 . . ?
C20 C23 H23A 109.5 . . ?
C20 C23 H23B 109.5 . . ?
C20 C23 H23C 109.5 . . ?
H23A C23 H23B 109.5 . . ?
H23A C23 H23C 109.5 . . ?
H23B C23 H23C 109.5 . . ?
C25 C24 I1 123.3(3) . . ?
C29 C24 I1 118.2(4) . . ?
C29 C24 C25 118.4(4) . . ?
C24 C25 I2 123.0(4) . . ?
C26 C25 I2 117.6(4) . . ?
C26 C25 C24 119.4(4) . . ?
F1 C26 C25 120.8(5) . . ?
F1 C26 C27 118.2(5) . . ?
C25 C26 C27 121.1(5) . . ?
F2 C27 C26 120.1(5) . . ?
F2 C27 C28 120.1(5) . . ?
C28 C27 C26 119.8(5) . . ?
F3 C28 C27 119.8(5) . . ?
F3 C28 C29 121.0(5) . . ?
C27 C28 C29 119.2(4) . . ?
F4 C29 C24 120.9(4) . . ?
F4 C29 C28 117.0(4) . . ?
C28 C29 C24 122.1(5) . . ?

loop_
_geom_bond_atom_site_label_1
_geom_bond_atom_site_label_2
_geom_bond_distance
_geom_bond_site_symmetry_2
_geom_bond_publ_flag
I1 C24 2.107(5) . ?
I2 C25 2.085(4) . ?
S1 C1 1.695(4) . ?
F1 C26 1.351(6) . ?
F2 C27 1.350(6) . ?
F3 C28 1.335(5) . ?
F4 C29 1.346(6) . ?
N1 C1 1.343(6) . ?
N1 C2 1.490(7) . ?
N1 C6 1.444(6) . ?
N2 C1 1.363(6) . ?
N2 C5 1.500(7) . ?
N2 C15 1.445(6) . ?
C2 H2A 0.9900 . ?
C2 H2B 0.9900 . ?
C2 C3 1.477(9) . ?
C3 H3A 0.9900 . ?
C3 H3B 0.9900 . ?
C3 C4 1.510(10) . ?
C4 H4A 0.9900 . ?
C4 H4B 0.9900 . ?
C4 C5 1.532(8) . ?
C5 H5A 0.9900 . ?
C5 H5B 0.9900 . ?
C6 C7 1.396(6) . ?
C6 C11 1.389(7) . ?
C7 C8 1.383(6) . ?
C7 C12 1.517(6) . ?
C8 H8 0.9500 . ?
C8 C9 1.393(6) . ?
C9 C10 1.390(6) . ?
C9 C13 1.514(6) . ?
C10 H10 0.9500 . ?
C10 C11 1.400(7) . ?
C11 C14 1.515(7) . ?
C12 H12A 0.9800 . ?
C12 H12B 0.9800 . ?
C12 H12C 0.9800 . ?
C13 H13A 0.9800 . ?
C13 H13B 0.9800 . ?
C13 H13C 0.9800 . ?
C14 H14A 0.9800 . ?
C14 H14B 0.9800 . ?
C14 H14C 0.9800 . ?
C15 C16 1.391(7) . ?
C15 C20 1.391(7) . ?
C16 C17 1.393(8) . ?
C16 C21 1.503(7) . ?
C17 H17 0.9500 . ?
C17 C18 1.361(8) . ?
C18 C19 1.395(9) . ?
C18 C22 1.514(8) . ?
C19 H19 0.9500 . ?
C19 C20 1.402(7) . ?
C20 C23 1.496(6) . ?
C21 H21A 0.9800 . ?
C21 H21B 0.9800 . ?
C21 H21C 0.9800 . ?
C22 H22A 0.9800 . ?
C22 H22B 0.9800 . ?
C22 H22C 0.9800 . ?
C23 H23A 0.9800 . ?
C23 H23B 0.9800 . ?
C23 H23C 0.9800 . ?
C24 C25 1.398(7) . ?
C24 C29 1.381(6) . ?
C25 C26 1.382(8) . ?
C26 C27 1.382(8) . ?
C27 C28 1.374(8) . ?
C28 C29 1.378(7) . ?

loop_
_geom_hbond_atom_site_label_D
_geom_hbond_atom_site_label_H
_geom_hbond_atom_site_label_A
_geom_hbond_distance_DH
_geom_hbond_distance_HA
_geom_hbond_distance_DA
_geom_hbond_angle_DHA
_geom_hbond_site_symmetry_A
C2 H2B I2 0.99 3.11 4.041(6) 156.3 2_665
C3 H3A S1 0.99 2.94 3.553(7) 121.1 1_455

loop_
_geom_torsion_atom_site_label_1
_geom_torsion_atom_site_label_2
_geom_torsion_atom_site_label_3
_geom_torsion_atom_site_label_4
_geom_torsion
_geom_torsion_site_symmetry_1
_geom_torsion_site_symmetry_2
_geom_torsion_site_symmetry_3
_geom_torsion_site_symmetry_4
_geom_torsion_publ_flag
I1 C24 C25 I2 -1.4(6) . . . . ?
I1 C24 C25 C26 179.2(4) . . . . ?
I1 C24 C29 F4 0.3(6) . . . . ?
I1 C24 C29 C28 -178.6(3) . . . . ?
I2 C25 C26 F1 -1.0(6) . . . . ?
I2 C25 C26 C27 179.8(4) . . . . ?
F1 C26 C27 F2 0.2(8) . . . . ?
F1 C26 C27 C28 -179.8(4) . . . . ?
F2 C27 C28 F3 1.1(7) . . . . ?
F2 C27 C28 C29 -178.7(4) . . . . ?
F3 C28 C29 F4 0.5(7) . . . . ?
F3 C28 C29 C24 179.4(4) . . . . ?
N1 C2 C3 C4 49.8(7) . . . . ?
N1 C6 C7 C8 -176.6(4) . . . . ?
N1 C6 C7 C12 6.4(6) . . . . ?
N1 C6 C11 C10 177.4(4) . . . . ?
N1 C6 C11 C14 -3.4(7) . . . . ?
N2 C15 C16 C17 -178.3(4) . . . . ?
N2 C15 C16 C21 2.1(7) . . . . ?
N2 C15 C20 C19 177.4(4) . . . . ?
N2 C15 C20 C23 -2.4(7) . . . . ?
C1 N1 C2 C3 -89.4(6) . . . . ?
C1 N1 C6 C7 -96.7(5) . . . . ?
C1 N1 C6 C11 85.9(6) . . . . ?
C1 N2 C5 C4 18.8(9) . . . . ?
C1 N2 C15 C16 -94.9(5) . . . . ?
C1 N2 C15 C20 87.7(6) . . . . ?
C2 N1 C1 S1 -156.4(4) . . . . ?
C2 N1 C1 N2 21.5(7) . . . . ?
C2 N1 C6 C7 69.0(6) . . . . ?
C2 N1 C6 C11 -108.4(5) . . . . ?
C2 C3 C4 C5 37.8(7) . . . . ?
C3 C4 C5 N2 -77.5(7) . . . . ?
C5 N2 C1 S1 -158.7(5) . . . . ?
C5 N2 C1 N1 23.5(8) . . . . ?
C5 N2 C15 C16 74.4(6) . . . . ?
C5 N2 C15 C20 -102.9(6) . . . . ?
C6 N1 C1 S1 8.7(6) . . . . ?
C6 N1 C1 N2 -173.5(4) . . . . ?
C6 N1 C2 C3 104.9(6) . . . . ?
C6 C7 C8 C9 -1.4(7) . . . . ?
C7 C6 C11 C10 0.1(7) . . . . ?
C7 C6 C11 C14 179.3(4) . . . . ?
C7 C8 C9 C10 1.2(7) . . . . ?
C7 C8 C9 C13 -176.6(4) . . . . ?
C8 C9 C10 C11 -0.3(6) . . . . ?
C9 C10 C11 C6 -0.3(7) . . . . ?
C9 C10 C11 C14 -179.5(4) . . . . ?
C11 C6 C7 C8 0.7(7) . . . . ?
C11 C6 C7 C12 -176.3(4) . . . . ?
C12 C7 C8 C9 175.6(4) . . . . ?
C13 C9 C10 C11 177.5(4) . . . . ?
C15 N2 C1 S1 9.1(6) . . . . ?
C15 N2 C1 N1 -168.7(4) . . . . ?
C15 N2 C5 C4 -149.6(5) . . . . ?
C15 C16 C17 C18 1.0(7) . . . . ?
C16 C15 C20 C19 0.1(7) . . . . ?
C16 C15 C20 C23 -179.6(5) . . . . ?
C16 C17 C18 C19 -0.1(8) . . . . ?
C16 C17 C18 C22 179.8(5) . . . . ?
C17 C18 C19 C20 -0.9(8) . . . . ?
C18 C19 C20 C15 0.8(7) . . . . ?
C18 C19 C20 C23 -179.4(5) . . . . ?
C20 C15 C16 C17 -1.0(7) . . . . ?
C20 C15 C16 C21 179.4(5) . . . . ?
C21 C16 C17 C18 -179.4(5) . . . . ?
C22 C18 C19 C20 179.3(5) . . . . ?
C24 C25 C26 F1 178.4(4) . . . . ?
C24 C25 C26 C27 -0.8(8) . . . . ?
C25 C24 C29 F4 178.3(4) . . . . ?
C25 C24 C29 C28 -0.6(7) . . . . ?
C25 C26 C27 F2 179.4(5) . . . . ?
C25 C26 C27 C28 -0.5(8) . . . . ?
C26 C27 C28 F3 -178.9(5) . . . . ?
C26 C27 C28 C29 1.3(7) . . . . ?
C27 C28 C29 F4 -179.7(4) . . . . ?
C27 C28 C29 C24 -0.7(7) . . . . ?
C29 C24 C25 I2 -179.3(3) . . . . ?
C29 C24 C25 C26 1.3(7) . . . . ?

_cod_database_fobs_code 2109056
